data_7114727
loop_
_publ_author_name
'Kersting, Berthold'
'Steinfeld, Gunther'

_publ_section_title
;
 The effect of N-methylation on the chemical reactivity of binuclear Ni
 amine-thiophenolate complexes
;
_journal_issue 15
_journal_name_full 'Chemical Communications'
_journal_page_first 1376
_journal_paper_doi 10.1039/b103050g
_journal_year 2001
_chemical_compound_source
;
Crystals were grown by recrystallization from methanol
;
_chemical_formula_sum 'C63 H89 B N6 Ni2 O2 S2'
_chemical_formula_weight 1154.75
_space_group_IT_number 2
_symmetry_cell_setting triclinic
_symmetry_space_group_name_Hall '-P 1'
_symmetry_space_group_name_H-M 'P -1'
_atom_sites_solution_hydrogens geom
_atom_sites_solution_primary direct
_atom_sites_solution_secondary difmap
_audit_creation_method SHELXL
_cell_angle_alpha 103.24(3)
_cell_angle_beta 97.42(3)
_cell_angle_gamma 98.09(3)
_cell_formula_units_Z 2
_cell_length_a 13.734(3)
_cell_length_b 14.093(3)
_cell_length_c 18.094(4)
_cell_measurement_temperature 180(2)
_cell_volume 3327.5(14)
_computing_structure_refinement 'SHELXL-93 (Sheldrick, 1993)'
_computing_structure_solution 'SHELXS-86 (Sheldrick, 1990)'
_diffrn_ambient_temperature 180(2)
_diffrn_measurement_device 'BRUKER SMART CCD'
_diffrn_measurement_method multirun
_diffrn_radiation_monochromator graphite
_diffrn_radiation_source 'fine-focus sealed tube'
_diffrn_radiation_type MoK\a
_diffrn_radiation_wavelength 0.71073
_diffrn_reflns_av_R_equivalents 0.0959
_diffrn_reflns_av_sigmaI/netI 0.3313
_diffrn_reflns_limit_h_max 18
_diffrn_reflns_limit_h_min -18
_diffrn_reflns_limit_k_max 18
_diffrn_reflns_limit_k_min -18
_diffrn_reflns_limit_l_max 24
_diffrn_reflns_limit_l_min -24
_diffrn_reflns_number 30866
_diffrn_reflns_theta_max 28.32
_diffrn_reflns_theta_min 1.17
_exptl_absorpt_coefficient_mu 0.672
_exptl_absorpt_correction_T_max 1.00
_exptl_absorpt_correction_T_min 0.65
_exptl_absorpt_correction_type SADABS
_exptl_crystal_colour green
_exptl_crystal_density_diffrn 1.153
_exptl_crystal_density_meas ?
_exptl_crystal_description plate
_exptl_crystal_F_000 1236
_exptl_crystal_size_max 0.40
_exptl_crystal_size_mid 0.30
_exptl_crystal_size_min 0.02
_refine_diff_density_max 1.699
_refine_diff_density_min -0.953
_refine_diff_density_rms 0.215
_refine_ls_extinction_method none
_refine_ls_goodness_of_fit_all 0.853
_refine_ls_goodness_of_fit_obs 1.332
_refine_ls_hydrogen_treatment 'riding model'
_refine_ls_matrix_type full
_refine_ls_number_parameters 667
_refine_ls_number_reflns 15786
_refine_ls_number_restraints 0
_refine_ls_restrained_S_all 0.853
_refine_ls_restrained_S_obs 1.332
_refine_ls_R_factor_all 0.2617
_refine_ls_R_factor_obs 0.0893
_refine_ls_shift/esd_max -0.056
_refine_ls_shift/esd_mean 0.002
_refine_ls_structure_factor_coef Fsqd
_refine_ls_weighting_details 'w=1/[\s^2^(Fo^2^)+(0.1349P)^2^+0.0000P] where P=(Fo^2^+2Fc^2^)/3'
_refine_ls_weighting_scheme calc
_refine_ls_wR_factor_all 0.3036
_refine_ls_wR_factor_obs 0.2381
_reflns_number_observed 4271
_reflns_number_total 15786
_reflns_observed_criterion >2sigma(I)
_cod_data_source_file b103050g.txt
_cod_data_source_block 6
_cod_depositor_comments
;
The following automatic conversions were performed:

'_exptl_crystal_density_meas' value 'not determined' was changed to
'?' - the value is perceived as not measured.

Automatic conversion script
Id: cif_fix_values 3008 2015-01-20 13:52:24Z robertas 

The following automatic conversions were performed:

'_refine_ls_weighting_scheme' value 'calc
w=1/[\s^2^(Fo^2^)+(0.1349P)^2^+0.0000P] where P=(Fo^2^+2Fc^2^)/3' was
changed to 'calc'. New tag '_refine_ls_weighting_details' was
created. The value of the new tag was set to
'w=1/[\s^2^(Fo^2^)+(0.1349P)^2^+0.0000P] where P=(Fo^2^+2Fc^2^)/3'.

Automatic conversion script
Id: cif_fix_values 3143 2015-03-26 13:38:13Z robertas 
;
_cod_original_cell_volume 3327.5(13)
_cod_original_sg_symbol_H-M P-1
_cod_database_code 7114727

loop_
_symmetry_equiv_pos_as_xyz
'x, y, z'
'-x, -y, -z'

loop_
_atom_site_aniso_label
_atom_site_aniso_U_11
_atom_site_aniso_U_22
_atom_site_aniso_U_33
_atom_site_aniso_U_23
_atom_site_aniso_U_13
_atom_site_aniso_U_12
Ni1 0.0783(9) 0.0276(6) 0.0642(8) 0.0215(5) 0.0404(7) 0.0239(6)
Ni2 0.0656(9) 0.0287(6) 0.0334(6) 0.0027(5) 0.0039(6) 0.0162(6)
S1 0.061(2) 0.0257(11) 0.0423(13) 0.0071(9) 0.0187(12) 0.0037(10)
S2 0.075(2) 0.0453(14) 0.064(2) 0.0129(12) 0.0229(15) 0.0244(13)
N1 0.043(5) 0.030(4) 0.056(5) 0.015(3) 0.001(4) 0.011(3)
N2 0.060(5) 0.036(4) 0.049(4) 0.019(3) 0.018(4) 0.018(4)
N3 0.072(6) 0.052(5) 0.089(7) 0.033(5) 0.039(5) 0.017(4)
N4 0.057(5) 0.051(5) 0.047(5) -0.001(4) 0.004(4) 0.026(4)
N5 0.062(5) 0.030(4) 0.058(5) 0.006(4) 0.009(4) 0.011(4)
N6 0.064(5) 0.032(4) 0.042(4) 0.010(3) 0.016(4) 0.019(4)
C1 0.047(5) 0.023(4) 0.043(5) 0.005(4) 0.015(4) 0.015(4)
C2 0.048(6) 0.026(4) 0.042(5) 0.012(4) 0.013(4) 0.016(4)
C3 0.058(6) 0.025(4) 0.053(6) 0.007(4) 0.000(5) 0.009(4)
C4 0.052(6) 0.025(4) 0.072(7) 0.017(5) 0.012(5) 0.011(4)
C5 0.059(6) 0.026(4) 0.046(5) 0.015(4) 0.004(5) 0.009(4)
C6 0.048(6) 0.025(4) 0.044(5) 0.014(4) 0.013(4) 0.015(4)
C7 0.060(6) 0.032(5) 0.040(5) 0.005(4) 0.001(5) 0.016(4)
C8 0.077(8) 0.055(6) 0.086(8) 0.036(6) -0.001(6) 0.021(6)
C9 0.097(8) 0.046(6) 0.042(6) 0.017(5) 0.022(6) 0.029(6)
C10 0.076(7) 0.045(6) 0.055(6) 0.018(5) 0.033(5) 0.024(5)
C11 0.080(8) 0.059(6) 0.076(7) 0.044(6) 0.031(6) 0.015(6)
C12 0.081(8) 0.047(6) 0.067(7) 0.035(5) 0.030(6) 0.033(5)
C13 0.086(9) 0.052(6) 0.073(8) 0.014(5) -0.002(7) 0.037(6)
C14 0.134(11) 0.032(6) 0.135(11) 0.023(6) 0.057(9) 0.043(7)
C15 0.080(8) 0.071(7) 0.056(7) 0.013(5) 0.022(6) 0.027(6)
C16 0.076(8) 0.065(7) 0.073(8) 0.018(6) 0.022(7) 0.026(6)
C17 0.072(8) 0.077(7) 0.053(6) 0.016(6) 0.007(6) 0.033(6)
C18 0.094(9) 0.081(8) 0.049(6) 0.008(6) 0.012(6) 0.043(7)
C19 0.096(10) 0.136(11) 0.053(7) -0.006(7) 0.012(7) 0.078(9)
C20 0.066(8) 0.117(10) 0.055(7) -0.040(7) -0.007(6) 0.056(7)
C21 0.082(9) 0.122(11) 0.070(8) -0.011(7) -0.007(7) 0.072(8)
C22 0.082(9) 0.086(8) 0.062(7) 0.002(6) 0.015(7) 0.036(7)
C23 0.120(10) 0.058(7) 0.056(6) -0.008(5) -0.008(7) 0.056(7)
C24 0.086(8) 0.065(7) 0.031(5) -0.014(5) -0.013(5) 0.045(6)
C25 0.071(8) 0.046(6) 0.085(8) -0.010(6) -0.028(7) 0.022(6)
C26 0.072(8) 0.061(7) 0.098(9) 0.021(7) 0.013(7) -0.002(6)
C27 0.061(7) 0.048(6) 0.048(6) -0.002(5) -0.007(5) 0.013(5)
C28 0.049(6) 0.046(6) 0.045(5) 0.004(4) -0.011(5) 0.005(5)
C29 0.099(8) 0.061(7) 0.046(6) 0.020(5) 0.026(6) 0.019(6)
C30 0.054(6) 0.043(5) 0.044(5) 0.009(4) 0.007(5) 0.019(5)
C31 0.077(8) 0.026(5) 0.080(7) 0.017(5) 0.009(6) 0.003(5)
C32 0.140(11) 0.029(5) 0.077(8) 0.005(5) -0.006(8) 0.001(6)
C33 0.178(13) 0.037(6) 0.095(9) 0.034(6) 0.031(9) -0.022(7)
C34 0.060(8) 0.073(8) 0.160(13) 0.045(9) 0.000(8) -0.014(6)
C35 0.045(7) 0.122(11) 0.078(8) -0.019(8) 0.001(6) 0.043(7)
C36 0.092(10) 0.153(13) 0.096(10) -0.021(9) -0.014(8) 0.076(10)
C37 0.118(12) 0.110(12) 0.171(15) -0.046(11) 0.017(11) 0.058(10)
C38 0.190(18) 0.242(23) 0.163(16) 0.076(16) 0.080(15) 0.163(17)
B 0.056(7) 0.039(6) 0.039(6) 0.015(5) 0.008(5) 0.014(5)
C101 0.061(7) 0.044(5) 0.031(5) 0.002(4) 0.006(5) 0.022(5)
C102 0.051(7) 0.056(6) 0.056(6) 0.014(5) 0.012(5) 0.012(5)
C103 0.055(7) 0.078(8) 0.053(6) 0.011(6) 0.006(5) 0.037(6)
C104 0.083(8) 0.050(6) 0.035(5) 0.002(4) 0.006(6) 0.028(6)
C105 0.076(8) 0.046(5) 0.030(5) 0.011(4) 0.005(5) 0.019(5)
C106 0.076(7) 0.039(5) 0.035(5) 0.003(4) 0.001(5) 0.019(5)
C201 0.052(6) 0.051(6) 0.046(6) 0.014(5) 0.008(5) 0.017(5)
C202 0.071(7) 0.053(6) 0.053(6) 0.026(5) 0.023(5) 0.017(5)
C203 0.079(8) 0.066(7) 0.067(7) 0.035(6) 0.021(6) 0.026(6)
C204 0.064(8) 0.047(6) 0.099(9) 0.025(7) 0.006(7) 0.004(5)
C205 0.076(8) 0.048(6) 0.066(7) 0.004(5) -0.006(6) 0.000(6)
C206 0.079(8) 0.063(7) 0.051(6) 0.015(5) 0.017(6) 0.021(6)
C301 0.061(6) 0.046(5) 0.040(5) 0.016(4) 0.002(5) 0.011(5)
C302 0.057(7) 0.055(6) 0.057(6) 0.024(5) 0.005(5) 0.012(5)
C303 0.086(8) 0.049(6) 0.040(6) 0.018(5) -0.001(6) -0.001(6)
C304 0.119(10) 0.056(7) 0.035(6) 0.014(5) -0.002(6) 0.010(7)
C305 0.148(12) 0.084(9) 0.060(8) -0.005(7) 0.019(8) 0.063(9)
C306 0.108(9) 0.088(8) 0.043(6) 0.011(6) 0.011(6) 0.063(7)
C401 0.060(6) 0.055(6) 0.043(5) 0.031(5) 0.017(5) 0.026(5)
C402 0.070(7) 0.070(7) 0.055(6) 0.035(5) 0.019(6) 0.033(6)
C403 0.092(9) 0.090(9) 0.070(8) 0.042(7) 0.040(7) 0.059(8)
C404 0.060(8) 0.128(12) 0.084(9) 0.075(9) 0.019(7) 0.034(8)
C405 0.085(9) 0.097(9) 0.069(8) 0.049(7) 0.021(7) 0.046(7)
C406 0.061(7) 0.059(7) 0.072(7) 0.032(6) 0.016(6) 0.024(6)

loop_
_atom_site_label
_atom_site_type_symbol
_atom_site_fract_x
_atom_site_fract_y
_atom_site_fract_z
_atom_site_U_iso_or_equiv
_atom_site_thermal_displace_type
_atom_site_occupancy
_atom_site_calc_flag
_atom_site_refinement_flags
Ni1 Ni 0.30720(10) 0.13733(8) 0.06896(7) 0.0510(4) Uani 1 d .
Ni2 Ni 0.39327(9) 0.14605(8) 0.23415(6) 0.0430(3) Uani 1 d .
S1 S 0.4326(2) 0.04667(15) 0.11385(12) 0.0428(6) Uani 1 d .
S2 S 0.2259(2) 0.0844(2) 0.16984(15) 0.0592(7) Uani 1 d .
O1 O 0.3865(5) 0.2454(5) 0.1637(4) 0.064(2) Uiso 1 d .
N1 N 0.2494(5) -0.0028(5) -0.0393(4) 0.043(2) Uani 1 d .
N2 N 0.3681(6) 0.1890(5) -0.0211(4) 0.045(2) Uani 1 d .
N3 N 0.2018(6) 0.2329(6) 0.0518(5) 0.065(2) Uani 1 d .
N4 N 0.3481(6) 0.2482(5) 0.3277(4) 0.052(2) Uani 1 d .
N5 N 0.5407(6) 0.2055(5) 0.2990(4) 0.051(2) Uani 1 d .
N6 N 0.4226(5) 0.0161(5) 0.2928(4) 0.044(2) Uani 1 d .
C1 C 0.3619(6) -0.0706(5) 0.1043(5) 0.037(2) Uani 1 d .
C2 C 0.2997(6) -0.1235(5) 0.0353(5) 0.037(2) Uani 1 d .
C3 C 0.2416(7) -0.2147(6) 0.0290(5) 0.047(2) Uani 1 d .
H3 H 0.2012(7) -0.2481(6) -0.0176(5) 0.056 Uiso 1 calc R
C4 C 0.2428(7) -0.2574(6) 0.0919(6) 0.048(2) Uani 1 d .
C5 C 0.3081(6) -0.2069(6) 0.1591(5) 0.043(2) Uani 1 d .
H5 H 0.3123(6) -0.2356(6) 0.2006(5) 0.052 Uiso 1 calc R
C6 C 0.3672(6) -0.1161(5) 0.1671(5) 0.037(2) Uani 1 d .
C7 C 0.3071(7) -0.0832(6) -0.0354(5) 0.044(2) Uani 1 d .
H7A H 0.3767(7) -0.0585(6) -0.0355(5) 0.053 Uiso 1 calc R
H7B H 0.2836(7) -0.1370(6) -0.0812(5) 0.053 Uiso 1 calc R
C8 C 0.1439(7) -0.0454(7) -0.0522(6) 0.070(3) Uani 1 d .
H8A H 0.1281(7) -0.0670(7) -0.0079(6) 0.105 Uiso 1 calc R
H8B H 0.1292(7) -0.1010(7) -0.0965(6) 0.105 Uiso 1 calc R
H8C H 0.1048(7) 0.0036(7) -0.0609(6) 0.105 Uiso 1 calc R
C9 C 0.2764(8) 0.0312(7) -0.1063(5) 0.058(3) Uani 1 d .
H9A H 0.2834(8) -0.0252(7) -0.1464(5) 0.070 Uiso 1 calc R
H9B H 0.2237(8) 0.0620(7) -0.1267(5) 0.070 Uiso 1 calc R
C10 C 0.3699(7) 0.1022(6) -0.0847(5) 0.054(3) Uani 1 d .
H10A H 0.3846(7) 0.1250(6) -0.1294(5) 0.065 Uiso 1 calc R
H10B H 0.4234(7) 0.0688(6) -0.0694(5) 0.065 Uiso 1 calc R
C11 C 0.4708(7) 0.2435(7) 0.0068(6) 0.065(3) Uani 1 d .
H11A H 0.5002(7) 0.2567(7) -0.0359(6) 0.098 Uiso 1 calc R
H11B H 0.5093(7) 0.2043(7) 0.0317(6) 0.098 Uiso 1 calc R
H11C H 0.4698(7) 0.3049(7) 0.0428(6) 0.098 Uiso 1 calc R
C12 C 0.3073(7) 0.2558(7) -0.0480(5) 0.058(3) Uani 1 d .
H12A H 0.3048(7) 0.2469(7) -0.1030(5) 0.070 Uiso 1 calc R
H12B H 0.3374(7) 0.3240(7) -0.0226(5) 0.070 Uiso 1 calc R
C13 C 0.2000(8) 0.2342(7) -0.0302(6) 0.070(3) Uani 1 d .
H13A H 0.1633(8) 0.2846(7) -0.0416(6) 0.083 Uiso 1 calc R
H13B H 0.1658(8) 0.1706(7) -0.0630(6) 0.083 Uiso 1 calc R
C14 C 0.2296(9) 0.3364(7) 0.0981(7) 0.094(4) Uani 1 d .
H14A H 0.1945(9) 0.3779(7) 0.0732(7) 0.141 Uiso 1 calc R
H14B H 0.3001(9) 0.3579(7) 0.1029(7) 0.141 Uiso 1 calc R
H14C H 0.2122(9) 0.3408(7) 0.1484(7) 0.141 Uiso 1 calc R
C15 C 0.1030(8) 0.1928(8) 0.0647(5) 0.067(3) Uani 1 d .
H15A H 0.0890(8) 0.1216(8) 0.0434(5) 0.081 Uiso 1 calc R
H15B H 0.0528(8) 0.2211(8) 0.0384(5) 0.081 Uiso 1 calc R
C16 C 0.0974(8) 0.2163(8) 0.1515(6) 0.069(3) Uani 1 d .
C17 C 0.1628(8) 0.1816(8) 0.2035(6) 0.066(3) Uani 1 d .
C18 C 0.1667(9) 0.2250(8) 0.2829(6) 0.073(3) Uani 1 d .
C19 C 0.1030(9) 0.2922(9) 0.3067(6) 0.094(4) Uani 1 d .
H19 H 0.1079(9) 0.3204(9) 0.3591(6) 0.113 Uiso 1 calc R
C20 C 0.0340(8) 0.3179(9) 0.2561(6) 0.087(4) Uani 1 d .
C21 C 0.0364(8) 0.2853(9) 0.1785(6) 0.094(4) Uani 1 d .
H21 H -0.0027(8) 0.3090(9) 0.1433(6) 0.112 Uiso 1 calc R
C22 C 0.2516(8) 0.2096(9) 0.3426(6) 0.077(3) Uani 1 d .
H22A H 0.2438(8) 0.2429(9) 0.3941(6) 0.092 Uiso 1 calc R
H22B H 0.2470(8) 0.1395(9) 0.3397(6) 0.092 Uiso 1 calc R
C23 C 0.3447(8) 0.3497(7) 0.3149(6) 0.080(4) Uani 1 d .
H23A H 0.4022(8) 0.3707(7) 0.2937(6) 0.120 Uiso 1 calc R
H23B H 0.3446(8) 0.3956(7) 0.3632(6) 0.120 Uiso 1 calc R
H23C H 0.2853(8) 0.3474(7) 0.2798(6) 0.120 Uiso 1 calc R
C24 C 0.4255(8) 0.2547(7) 0.3937(5) 0.064(3) Uani 1 d .
H24A H 0.4173(8) 0.1930(7) 0.4092(5) 0.077 Uiso 1 calc R
H24B H 0.4187(8) 0.3074(7) 0.4368(5) 0.077 Uiso 1 calc R
C25 C 0.5281(8) 0.2752(7) 0.3721(6) 0.074(3) Uani 1 d .
H25A H 0.5404(8) 0.3424(7) 0.3665(6) 0.089 Uiso 1 calc R
H25B H 0.5778(8) 0.2705(7) 0.4138(6) 0.089 Uiso 1 calc R
C26 C 0.6067(8) 0.2575(8) 0.2611(6) 0.078(3) Uani 1 d .
H26A H 0.5907(8) 0.3222(8) 0.2635(6) 0.117 Uiso 1 calc R
H26B H 0.5996(8) 0.2215(8) 0.2082(6) 0.117 Uiso 1 calc R
H26C H 0.6742(8) 0.2637(8) 0.2860(6) 0.117 Uiso 1 calc R
C27 C 0.5859(7) 0.1236(7) 0.3185(5) 0.056(3) Uani 1 d .
H27A H 0.6458(7) 0.1510(7) 0.3565(5) 0.067 Uiso 1 calc R
H27B H 0.6053(7) 0.0853(7) 0.2727(5) 0.067 Uiso 1 calc R
C28 C 0.5172(6) 0.0568(6) 0.3494(5) 0.050(2) Uani 1 d .
H28A H 0.5020(6) 0.0932(6) 0.3977(5) 0.060 Uiso 1 calc R
H28B H 0.5491(6) 0.0027(6) 0.3593(5) 0.060 Uiso 1 calc R
C29 C 0.3393(8) -0.0232(7) 0.3308(5) 0.066(3) Uani 1 d .
H29A H 0.3254(8) 0.0299(7) 0.3695(5) 0.099 Uiso 1 calc R
H29B H 0.3592(8) -0.0736(7) 0.3543(5) 0.099 Uiso 1 calc R
H29C H 0.2805(8) -0.0508(7) 0.2928(5) 0.099 Uiso 1 calc R
C30 C 0.4447(7) -0.0717(6) 0.2368(5) 0.046(2) Uani 1 d .
H30A H 0.5071(7) -0.0517(6) 0.2202(5) 0.056 Uiso 1 calc R
H30B H 0.4545(7) -0.1226(6) 0.2638(5) 0.056 Uiso 1 calc R
C31 C 0.1746(8) -0.3594(6) 0.0802(6) 0.061(3) Uani 1 d .
C32 C 0.2032(9) -0.4351(7) 0.0168(6) 0.087(4) Uani 1 d .
H32A H 0.2699(9) -0.4448(7) 0.0323(6) 0.130 Uiso 1 calc R
H32B H 0.2001(9) -0.4119(7) -0.0292(6) 0.130 Uiso 1 calc R
H32C H 0.1579(9) -0.4967(7) 0.0071(6) 0.130 Uiso 1 calc R
C33 C 0.1911(10) -0.3972(7) 0.1533(6) 0.104(5) Uani 1 d .
H33A H 0.1357(10) -0.4475(7) 0.1524(6) 0.156 Uiso 1 calc R
H33B H 0.1964(10) -0.3432(7) 0.1979(6) 0.156 Uiso 1 calc R
H33C H 0.2514(10) -0.4243(7) 0.1554(6) 0.156 Uiso 1 calc R
C34 C 0.0678(8) -0.3500(9) 0.0559(8) 0.099(4) Uani 1 d .
H34A H 0.0538(8) -0.2906(9) 0.0876(8) 0.149 Uiso 1 calc R
H34B H 0.0239(8) -0.4062(9) 0.0617(8) 0.149 Uiso 1 calc R
H34C H 0.0578(8) -0.3473(9) 0.0030(8) 0.149 Uiso 1 calc R
C35 C -0.0420(8) 0.3776(10) 0.2827(7) 0.087(4) Uani 1 d .
C36 C -0.1245(9) 0.3800(10) 0.2217(7) 0.120(6) Uani 1 d .
H36A H -0.1002(9) 0.4216(10) 0.1905(7) 0.179 Uiso 1 calc R
H36B H -0.1774(9) 0.4057(10) 0.2452(7) 0.179 Uiso 1 calc R
H36C H -0.1493(9) 0.3141(10) 0.1902(7) 0.179 Uiso 1 calc R
C37 C 0.0128(10) 0.4833(10) 0.3275(9) 0.143(7) Uani 1 d .
H37A H 0.0277(10) 0.4860(10) 0.3813(9) 0.215 Uiso 1 calc R
H37B H -0.0291(10) 0.5306(10) 0.3202(9) 0.215 Uiso 1 calc R
H37C H 0.0737(10) 0.4985(10) 0.3085(9) 0.215 Uiso 1 calc R
C38 C -0.0936(13) 0.3308(14) 0.3425(10) 0.177(8) Uani 1 d .
H38A H -0.1333(13) 0.2675(14) 0.3163(10) 0.265 Uiso 1 calc R
H38B H -0.1355(13) 0.3739(14) 0.3659(10) 0.265 Uiso 1 calc R
H38C H -0.0434(13) 0.3227(14) 0.3815(10) 0.265 Uiso 1 calc R
B B 0.5941(8) 0.6873(7) 0.3529(6) 0.043(3) Uani 1 d .
C101 C 0.6563(7) 0.6297(6) 0.4072(4) 0.045(2) Uani 1 d .
C102 C 0.7579(7) 0.6428(7) 0.4223(5) 0.054(2) Uani 1 d .
H102 H 0.7943(7) 0.6904(7) 0.4038(5) 0.064 Uiso 1 calc R
C103 C 0.8096(8) 0.5891(8) 0.4636(5) 0.061(3) Uani 1 d .
H103 H 0.8790(8) 0.6014(8) 0.4722(5) 0.073 Uiso 1 calc R
C104 C 0.7598(9) 0.5181(7) 0.4919(5) 0.056(3) Uani 1 d .
H104 H 0.7950(9) 0.4813(7) 0.5187(5) 0.068 Uiso 1 calc R
C105 C 0.6586(8) 0.5013(6) 0.4806(5) 0.050(2) Uani 1 d .
H105 H 0.6246(8) 0.4536(6) 0.5005(5) 0.060 Uiso 1 calc R
C106 C 0.6044(8) 0.5560(6) 0.4388(5) 0.051(2) Uani 1 d .
H106 H 0.5351(8) 0.5444(6) 0.4317(5) 0.061 Uiso 1 calc R
C201 C 0.6585(7) 0.8001(7) 0.3641(5) 0.048(2) Uani 1 d .
C202 C 0.6833(7) 0.8400(7) 0.3033(5) 0.055(3) Uani 1 d .
H202 H 0.6641(7) 0.8016(7) 0.2529(5) 0.066 Uiso 1 calc R
C203 C 0.7354(8) 0.9345(8) 0.3167(6) 0.066(3) Uani 1 d .
H203 H 0.7471(8) 0.9596(8) 0.2747(6) 0.079 Uiso 1 calc R
C204 C 0.7711(8) 0.9936(8) 0.3898(7) 0.070(3) Uani 1 d .
H204 H 0.8092(8) 1.0561(8) 0.3973(7) 0.084 Uiso 1 calc R
C205 C 0.7493(8) 0.9584(7) 0.4506(6) 0.068(3) Uani 1 d .
H205 H 0.7696(8) 0.9977(7) 0.5005(6) 0.081 Uiso 1 calc R
C206 C 0.6963(8) 0.8630(8) 0.4375(6) 0.063(3) Uani 1 d .
H206 H 0.6851(8) 0.8392(8) 0.4801(6) 0.076 Uiso 1 calc R
C301 C 0.5818(7) 0.6220(7) 0.2627(5) 0.049(2) Uani 1 d .
C302 C 0.5143(7) 0.6377(7) 0.2023(5) 0.055(2) Uani 1 d .
H302 H 0.4751(7) 0.6860(7) 0.2140(5) 0.066 Uiso 1 calc R
C303 C 0.5046(8) 0.5842(7) 0.1271(5) 0.060(3) Uani 1 d .
H303 H 0.4584(8) 0.5973(7) 0.0901(5) 0.072 Uiso 1 calc R
C304 C 0.5586(9) 0.5142(8) 0.1048(6) 0.072(3) Uani 1 d .
H304 H 0.5515(9) 0.4794(8) 0.0536(6) 0.086 Uiso 1 calc R
C305 C 0.6248(10) 0.4960(9) 0.1608(6) 0.097(4) Uani 1 d .
H305 H 0.6629(10) 0.4471(9) 0.1474(6) 0.116 Uiso 1 calc R
C306 C 0.6367(9) 0.5496(8) 0.2382(5) 0.076(3) Uani 1 d .
H306 H 0.6834(9) 0.5356(8) 0.2744(5) 0.092 Uiso 1 calc R
C401 C 0.4808(7) 0.6945(7) 0.3724(5) 0.047(2) Uani 1 d .
C402 C 0.4550(8) 0.7765(8) 0.4207(5) 0.059(3) Uani 1 d .
H402 H 0.5039(8) 0.8323(8) 0.4423(5) 0.071 Uiso 1 calc R
C403 C 0.3602(9) 0.7779(9) 0.4374(6) 0.074(3) Uani 1 d .
H403 H 0.3466(9) 0.8341(9) 0.4699(6) 0.088 Uiso 1 calc R
C404 C 0.2844(9) 0.6962(11) 0.4061(7) 0.081(4) Uani 1 d .
H404 H 0.2208(9) 0.6977(11) 0.4183(7) 0.097 Uiso 1 calc R
C405 C 0.3042(9) 0.6126(9) 0.3568(6) 0.075(3) Uani 1 d .
C406 C 0.4026(6) 0.6171(6) 0.3444(5) 0.059(3) Uani 1 d .
H406 H 0.4170(6) 0.5603(6) 0.3131(5) 0.071 Uiso 1 calc R
O2 O -0.0259(6) 0.0875(6) -0.1483(5) 0.105(5) Uiso 0.50 d PR
C39 C -0.0073(6) 0.0461(6) -0.2256(5) 0.156(13) Uiso 0.50 d PR
O3 O 0.9742(6) 1.1876(6) 0.5150(5) 0.214(12) Uiso 0.50 d PR
C40 C 1.0424(6) 1.1305(6) 0.4710(5) 0.193(17) Uiso 0.50 d PR

loop_
_atom_type_symbol
_atom_type_description
_atom_type_scat_dispersion_real
_atom_type_scat_dispersion_imag
_atom_type_scat_source
C C 0.0033 0.0016 'International Tables Vol C Tables 4.2.6.8 and 6.1.1.4'
H H 0.0000 0.0000 'International Tables Vol C Tables 4.2.6.8 and 6.1.1.4'
B B 0.0013 0.0007 'International Tables Vol C Tables 4.2.6.8 and 6.1.1.4'
N N 0.0061 0.0033 'International Tables Vol C Tables 4.2.6.8 and 6.1.1.4'
O O 0.0106 0.0060 'International Tables Vol C Tables 4.2.6.8 and 6.1.1.4'
S S 0.1246 0.1234 'International Tables Vol C Tables 4.2.6.8 and 6.1.1.4'
Ni Ni 0.3393 1.1124 'International Tables Vol C Tables 4.2.6.8 and 6.1.1.4'

loop_
_geom_angle_atom_site_label_1
_geom_angle_atom_site_label_2
_geom_angle_atom_site_label_3
_geom_angle
O1 Ni1 N2 99.5(3)
O1 Ni1 N3 90.1(3)
N2 Ni1 N3 83.2(3)
O1 Ni1 N1 167.1(2)
N2 Ni1 N1 78.4(3)
N3 Ni1 N1 102.2(3)
O1 Ni1 S1 80.1(2)
N2 Ni1 S1 103.0(2)
N3 Ni1 S1 169.2(2)
N1 Ni1 S1 87.9(2)
O1 Ni1 S2 81.2(2)
N2 Ni1 S2 175.4(2)
N3 Ni1 S2 92.3(2)
N1 Ni1 S2 101.9(2)
S1 Ni1 S2 81.62(9)
O1 Ni2 N5 98.7(3)
O1 Ni2 N4 91.9(3)
N5 Ni2 N4 83.4(3)
O1 Ni2 N6 166.7(2)
N5 Ni2 N6 79.3(3)
N4 Ni2 N6 100.9(3)
O1 Ni2 S2 82.6(2)
N5 Ni2 S2 176.2(2)
N4 Ni2 S2 93.0(2)
N6 Ni2 S2 100.3(2)
O1 Ni2 S1 79.0(2)
N5 Ni2 S1 101.0(2)
N4 Ni2 S1 170.3(2)
N6 Ni2 S1 88.4(2)
S2 Ni2 S1 82.68(9)
C1 S1 Ni1 102.4(3)
C1 S1 Ni2 102.8(3)
Ni1 S1 Ni2 76.25(8)
C17 S2 Ni2 103.3(4)
C17 S2 Ni1 103.4(4)
Ni2 S2 Ni1 77.67(9)
Ni2 O1 Ni1 93.3(3)
C8 N1 C9 111.0(7)
C8 N1 C7 107.9(6)
C9 N1 C7 104.0(6)
C8 N1 Ni1 116.6(6)
C9 N1 Ni1 105.2(5)
C7 N1 Ni1 111.4(5)
C12 N2 C11 108.3(7)
C12 N2 C10 110.8(7)
C11 N2 C10 108.6(7)
C12 N2 Ni1 109.8(5)
C11 N2 Ni1 110.8(5)
C10 N2 Ni1 108.5(5)
C15 N3 C14 108.2(8)
C15 N3 C13 110.8(8)
C14 N3 C13 107.4(8)
C15 N3 Ni1 111.4(6)
C14 N3 Ni1 116.1(7)
C13 N3 Ni1 102.8(6)
C22 N4 C24 110.1(8)
C22 N4 C23 108.0(8)
C24 N4 C23 110.0(7)
C22 N4 Ni2 111.5(6)
C24 N4 Ni2 103.0(5)
C23 N4 Ni2 114.2(6)
C26 N5 C27 108.5(8)
C26 N5 C25 108.8(8)
C27 N5 C25 108.8(7)
C26 N5 Ni2 115.2(6)
C27 N5 Ni2 108.7(5)
C25 N5 Ni2 106.7(6)
C30 N6 C28 105.4(6)
C30 N6 C29 106.5(7)
C28 N6 C29 111.4(7)
C30 N6 Ni2 112.2(5)
C28 N6 Ni2 105.0(5)
C29 N6 Ni2 115.8(5)
C2 C1 C6 117.6(7)
C2 C1 S1 121.9(6)
C6 C1 S1 120.5(6)
C3 C2 C1 121.5(7)
C3 C2 C7 120.7(8)
C1 C2 C7 117.5(7)
C2 C3 C4 121.1(8)
C5 C4 C3 117.3(8)
C5 C4 C31 124.9(8)
C3 C4 C31 117.8(8)
C6 C5 C4 123.0(8)
C5 C6 C1 119.5(8)
C5 C6 C30 120.4(7)
C1 C6 C30 119.7(7)
N1 C7 C2 113.8(7)
C10 C9 N1 110.7(8)
C9 C10 N2 113.5(7)
N2 C12 C13 110.2(7)
N3 C13 C12 111.1(8)
N3 C15 C16 110.8(9)
C21 C16 C17 121.5(10)
C21 C16 C15 116.9(10)
C17 C16 C15 120.8(9)
C18 C17 C16 115.8(9)
C18 C17 S2 122.8(8)
C16 C17 S2 121.2(8)
C19 C18 C17 120.2(10)
C19 C18 C22 120.0(9)
C17 C18 C22 119.2(9)
C20 C19 C18 123.1(10)
C21 C20 C19 117.5(9)
C21 C20 C35 120.4(10)
C19 C20 C35 122.1(10)
C20 C21 C16 121.1(10)
N4 C22 C18 110.8(9)
N4 C24 C25 110.0(8)
N5 C25 C24 113.6(8)
N5 C27 C28 112.7(8)
C27 C28 N6 110.1(7)
C6 C30 N6 115.9(7)
C32 C31 C34 108.1(9)
C32 C31 C33 106.2(8)
C34 C31 C33 113.6(10)
C32 C31 C4 109.6(8)
C34 C31 C4 109.0(8)
C33 C31 C4 110.2(8)
C20 C35 C36 115.4(10)
C20 C35 C37 108.3(10)
C36 C35 C37 112.0(12)
C20 C35 C38 108.6(12)
C36 C35 C38 105.6(11)
C37 C35 C38 106.5(11)
C101 B C401 112.8(7)
C101 B C301 107.2(7)
C401 B C301 107.3(8)
C101 B C201 108.8(7)
C401 B C201 110.1(7)
C301 B C201 110.5(7)
C102 C101 C106 115.4(8)
C102 C101 B 123.9(8)
C106 C101 B 120.7(8)
C101 C102 C103 123.5(9)
C104 C103 C102 120.6(10)
C105 C104 C103 119.8(9)
C104 C105 C106 120.4(9)
C105 C106 C101 120.3(9)
C206 C201 C202 114.1(9)
C206 C201 B 121.6(8)
C202 C201 B 124.3(8)
C203 C202 C201 121.3(9)
C204 C203 C202 122.6(10)
C205 C204 C203 118.4(10)
C204 C205 C206 119.4(10)
C205 C206 C201 124.2(9)
C306 C301 C302 113.4(8)
C306 C301 B 124.2(8)
C302 C301 B 122.3(8)
C303 C302 C301 122.5(9)
C304 C303 C302 122.9(10)
C303 C304 C305 117.0(9)
C304 C305 C306 121.5(10)
C301 C306 C305 122.7(10)
C406 C401 C402 113.1(9)
C406 C401 B 122.2(8)
C402 C401 B 124.6(9)
C403 C402 C401 122.6(11)
C402 C403 C404 120.8(11)
C403 C404 C405 119.7(11)
C406 C405 C404 115.5(11)
C401 C406 C405 128.2(9)

loop_
_geom_bond_atom_site_label_1
_geom_bond_atom_site_label_2
_geom_bond_distance
Ni1 O1 2.073(6)
Ni1 N2 2.148(7)
Ni1 N3 2.152(8)
Ni1 N1 2.398(7)
Ni1 S1 2.447(3)
Ni1 S2 2.460(3)
Ni2 O1 2.102(6)
Ni2 N5 2.154(8)
Ni2 N4 2.175(7)
Ni2 N6 2.373(6)
Ni2 S2 2.383(3)
Ni2 S1 2.472(2)
S1 C1 1.754(8)
S2 C17 1.757(10)
N1 C8 1.455(11)
N1 C9 1.474(10)
N1 C7 1.481(9)
N2 C12 1.465(10)
N2 C11 1.472(11)
N2 C10 1.481(10)
N3 C15 1.464(12)
N3 C14 1.475(12)
N3 C13 1.486(12)
N4 C22 1.442(12)
N4 C24 1.468(10)
N4 C23 1.506(11)
N5 C26 1.425(11)
N5 C27 1.474(10)
N5 C25 1.502(11)
N6 C30 1.503(9)
N6 C28 1.498(10)
N6 C29 1.513(11)
C1 C2 1.401(10)
C1 C6 1.426(10)
C2 C3 1.386(11)
C2 C7 1.524(11)
C3 C4 1.402(11)
C4 C5 1.390(11)
C4 C31 1.556(12)
C5 C6 1.382(11)
C6 C30 1.490(11)
C9 C10 1.460(12)
C12 C13 1.553(13)
C15 C16 1.543(13)
C16 C21 1.415(13)
C16 C17 1.430(13)
C17 C18 1.418(13)
C18 C19 1.411(13)
C18 C22 1.557(14)
C19 C20 1.376(14)
C20 C21 1.380(14)
C20 C35 1.491(13)
C24 C25 1.517(14)
C27 C28 1.491(12)
C31 C32 1.511(13)
C31 C34 1.509(14)
C31 C33 1.537(14)
C35 C36 1.486(14)
C35 C37 1.55(2)
C35 C38 1.58(2)
B C101 1.642(12)
B C401 1.651(13)
B C301 1.654(13)
B C201 1.661(13)
C101 C102 1.365(12)
C101 C106 1.443(12)
C102 C103 1.382(12)
C103 C104 1.365(13)
C104 C105 1.357(12)
C105 C106 1.415(11)
C201 C206 1.403(12)
C201 C202 1.404(12)
C202 C203 1.373(13)
C203 C204 1.377(13)
C204 C205 1.356(14)
C205 C206 1.389(13)
C301 C306 1.379(12)
C301 C302 1.417(11)
C302 C303 1.377(12)
C303 C304 1.337(13)
C304 C305 1.365(14)
C305 C306 1.408(13)
C401 C406 1.370(12)
C401 C402 1.400(12)
C402 C403 1.375(13)
C403 C404 1.39(2)
C404 C405 1.39(2)
C405 C406 1.393(13)
O2 C39 1.46
O3 C40 1.51
